data_4119298
loop_
_publ_author_name
'Christophe Werl\'e'
'Mustapha Hamdaoui'
'Corinne Bailly'
'Xavier-Fr\'ed\'eric Le Goff'
'Lydia Brelot'
'Jean-Pierre Djukic'

_publ_contact_author_address
;Institut de Chimie
Universite de Strasbourg
4 rue Blaise Pascal
67000 Strasbourg 
France
;
_publ_contact_author_email djukic@unistra.fr
_publ_contact_author_name 'J.P. Djukic'
_publ_contact_author_phone 33(0)368851523
_publ_section_title
;
 Electron-Deficient \h1-Indenyl,\h3-allylpalladium(II) Complexes
 Stabilized by Fluxional Non-covalent Interactions
;
_journal_name_full 'Journal of the American Chemical Society'
_journal_page_first 1715
_journal_page_last 1718
_journal_paper_doi 10.1021/ja312003q
_journal_volume 135
_journal_year 2013
_chemical_formula_moiety 'C16 H14 Cr O3 Pd'
_chemical_formula_sum 'C16 H14 Cr O3 Pd'
_chemical_formula_weight 412.67
_space_group_IT_number 14
_symmetry_cell_setting monoclinic
_symmetry_space_group_name_Hall '-P 2ybc'
_symmetry_space_group_name_H-M 'P 1 21/c 1'
_atom_sites_solution_hydrogens geom
_atom_sites_solution_primary direct
_atom_sites_solution_secondary difmap
_audit_creation_method SHELXL-97
_cell_angle_alpha 90.00
_cell_angle_beta 124.807(2)
_cell_angle_gamma 90.00
_cell_formula_units_Z 4
_cell_length_a 11.8870(6)
_cell_length_b 7.8928(4)
_cell_length_c 18.9704(7)
_cell_measurement_reflns_used 4696
_cell_measurement_temperature 173(2)
_cell_measurement_theta_max 31.01
_cell_measurement_theta_min 2.62
_cell_volume 1461.39(12)
_computing_cell_refinement 'Bruker SAINT'
_computing_data_collection 'Bruker APEX2'
_computing_data_reduction 'Bruker SAINT'
_computing_molecular_graphics 'Bruker SHELXTL'
_computing_publication_material 'Bruker SHELXTL'
_computing_structure_refinement 'SHELXL-97 (Sheldrick, 2008)'
_computing_structure_solution 'SHELXS-97 (Sheldrick, 2008)'
_diffrn_ambient_temperature 173(2)
_diffrn_measured_fraction_theta_full 0.999
_diffrn_measured_fraction_theta_max 0.999
_diffrn_measurement_device_type 'Bruker APEX-II CCD'
_diffrn_measurement_method '\f and \w scans'
_diffrn_radiation_monochromator triumph
_diffrn_radiation_source 'sealed tube'
_diffrn_radiation_type MoK\a
_diffrn_radiation_wavelength 0.71073
_diffrn_reflns_av_R_equivalents 0.0322
_diffrn_reflns_av_sigmaI/netI 0.0371
_diffrn_reflns_limit_h_max 16
_diffrn_reflns_limit_h_min -17
_diffrn_reflns_limit_k_max 11
_diffrn_reflns_limit_k_min -11
_diffrn_reflns_limit_l_max 27
_diffrn_reflns_limit_l_min -25
_diffrn_reflns_number 13691
_diffrn_reflns_theta_full 31.03
_diffrn_reflns_theta_max 31.03
_diffrn_reflns_theta_min 2.09
_exptl_absorpt_coefficient_mu 1.979
_exptl_absorpt_correction_T_max 0.8905
_exptl_absorpt_correction_T_min 0.6930
_exptl_absorpt_correction_type multi-scan
_exptl_absorpt_process_details sadabs
_exptl_crystal_colour orange
_exptl_crystal_density_diffrn 1.876
_exptl_crystal_description plate
_exptl_crystal_F_000 816
_exptl_crystal_size_max 0.20
_exptl_crystal_size_mid 0.12
_exptl_crystal_size_min 0.06
_refine_diff_density_max 0.456
_refine_diff_density_min -0.569
_refine_diff_density_rms 0.090
_refine_ls_extinction_method none
_refine_ls_goodness_of_fit_ref 0.996
_refine_ls_hydrogen_treatment constr
_refine_ls_matrix_type full
_refine_ls_number_parameters 194
_refine_ls_number_reflns 4674
_refine_ls_number_restraints 0
_refine_ls_restrained_S_all 0.996
_refine_ls_R_factor_all 0.0440
_refine_ls_R_factor_gt 0.0266
_refine_ls_shift/su_max 0.002
_refine_ls_shift/su_mean 0.000
_refine_ls_structure_factor_coef Fsqd
_refine_ls_weighting_details 'calc w=1/[\s^2^(Fo^2^)+(0.0288P)^2^+0.0000P] where P=(Fo^2^+2Fc^2^)/3'
_refine_ls_weighting_scheme calc
_refine_ls_wR_factor_gt 0.0551
_refine_ls_wR_factor_ref 0.0592
_reflns_number_gt 3647
_reflns_number_total 4674
_reflns_threshold_expression I>2\s(I)
_cod_data_source_file ja312003q_si_002_03.cif
_cod_data_source_block 3a_2
_cod_original_sg_symbol_H-M 'P 21/c'
_cod_database_code 4119298

loop_
_symmetry_equiv_pos_as_xyz
'x, y, z'
'-x, y+1/2, -z+1/2'
'-x, -y, -z'
'x, -y-1/2, z-1/2'

loop_
_atom_site_label
_atom_site_type_symbol
_atom_site_fract_x
_atom_site_fract_y
_atom_site_fract_z
_atom_site_U_iso_or_equiv
_atom_site_adp_type
_atom_site_occupancy
_atom_site_symmetry_multiplicity
_atom_site_calc_flag
_atom_site_refinement_flags
_atom_site_disorder_assembly
_atom_site_disorder_group
C1 C 0.4309(2) 0.8694(3) 0.76558(15) 0.0229(4) Uani 1 1 d . B .
C2 C 0.4253(2) 0.9467(3) 0.69705(16) 0.0272(5) Uani 1 1 d . B .
H2 H 0.4930 1.0271 0.7080 0.033 Uiso 1 1 calc R . .
C3 C 0.3197(2) 0.9048(3) 0.61252(16) 0.0294(5) Uani 1 1 d . B .
H3 H 0.3162 0.9570 0.5662 0.035 Uiso 1 1 calc R . .
C4 C 0.2178(2) 0.7854(3) 0.59521(15) 0.0280(5) Uani 1 1 d . B .
H4 H 0.1500 0.7535 0.5376 0.034 Uiso 1 1 calc R . .
C5 C 0.2158(2) 0.7143(3) 0.66159(14) 0.0227(4) Uani 1 1 d . B .
H5 H 0.1449 0.6378 0.6492 0.027 Uiso 1 1 calc R . .
C6 C 0.3203(2) 0.7567(2) 0.74813(14) 0.0198(4) Uani 1 1 d . B .
C7 C 0.3431(2) 0.7133(3) 0.82894(14) 0.0237(4) Uani 1 1 d . . .
H7 H 0.3234 0.5945 0.8371 0.028 Uiso 1 1 calc R . .
C8 C 0.4761(2) 0.7852(3) 0.89446(15) 0.0304(5) Uani 1 1 d . . .
C9 C 0.5250(2) 0.8804(3) 0.85689(16) 0.0299(5) Uani 1 1 d . . .
H9 H 0.6080 0.9434 0.8867 0.036 Uiso 1 1 calc R . .
C10 C 0.5449(3) 0.7549(4) 0.98895(16) 0.0467(7) Uani 1 1 d . . .
H10A H 0.6408 0.7229 1.0154 0.070 Uiso 1 1 calc R . .
H10B H 0.4976 0.6634 0.9970 0.070 Uiso 1 1 calc R . .
H10C H 0.5413 0.8587 1.0159 0.070 Uiso 1 1 calc R . .
C11 C 0.1592(2) 1.1826(3) 0.60048(15) 0.0263(5) Uani 1 1 d . B .
C12 C 0.0348(2) 0.9764(3) 0.63291(15) 0.0251(5) Uani 1 1 d . B .
C13 C 0.2712(2) 1.1608(3) 0.75631(15) 0.0271(5) Uani 1 1 d . B .
C14 C 0.0493(3) 1.0735(4) 0.8065(2) 0.0479(8) Uani 1 1 d . . .
H14A H 0.1258 1.1431 0.8228 0.058 Uiso 1 1 calc R A 1
H14B H -0.0403 1.1080 0.7612 0.058 Uiso 1 1 calc R A 1
C15 C 0.0685(4) 0.9217(5) 0.8486(3) 0.0346(8) Uani 0.70 1 d P B 1
H15 H -0.0112 0.8422 0.8212 0.041 Uiso 0.70 1 calc PR B 1
C15B C 0.1226(10) 1.0224(12) 0.8774(6) 0.0346(8) Uani 0.30 1 d P B 2
H15B H 0.1867 1.1149 0.9148 0.041 Uiso 0.30 1 calc PR B 2
C16 C 0.1883(3) 0.8598(3) 0.91268(17) 0.0405(7) Uani 1 1 d . . .
H16A H 0.2703 0.9212 0.9332 0.049 Uiso 1 1 calc R B 1
H16B H 0.1920 0.7543 0.9380 0.049 Uiso 1 1 calc R B 1
O1 O 0.12244(19) 1.3002(2) 0.55701(12) 0.0419(5) Uani 1 1 d . . .
O2 O -0.08260(17) 0.9625(2) 0.60059(12) 0.0345(4) Uani 1 1 d . . .
O3 O 0.3115(2) 1.2726(2) 0.80382(12) 0.0412(4) Uani 1 1 d . . .
Cr1 Cr 0.21589(3) 0.99655(4) 0.67184(2) 0.01873(8) Uani 1 1 d . . .
Pd1 Pd 0.195197(17) 0.91075(2) 0.804164(10) 0.02060(5) Uani 1 1 d . B .

loop_
_atom_site_aniso_label
_atom_site_aniso_U_11
_atom_site_aniso_U_22
_atom_site_aniso_U_33
_atom_site_aniso_U_23
_atom_site_aniso_U_13
_atom_site_aniso_U_12
C1 0.0173(10) 0.0211(10) 0.0307(12) -0.0038(8) 0.0139(9) -0.0007(8)
C2 0.0219(11) 0.0270(11) 0.0395(14) -0.0039(10) 0.0214(11) -0.0036(8)
C3 0.0329(12) 0.0347(12) 0.0338(13) 0.0002(11) 0.0268(11) 0.0021(11)
C4 0.0245(11) 0.0356(12) 0.0267(12) -0.0112(10) 0.0162(10) -0.0011(10)
C5 0.0195(10) 0.0218(10) 0.0296(12) -0.0084(9) 0.0157(9) -0.0035(8)
C6 0.0171(10) 0.0166(9) 0.0267(11) -0.0026(8) 0.0132(9) 0.0014(7)
C7 0.0242(11) 0.0179(10) 0.0263(11) 0.0018(8) 0.0128(10) 0.0034(8)
C8 0.0278(12) 0.0251(11) 0.0259(12) 0.0010(9) 0.0079(10) 0.0063(9)
C9 0.0180(10) 0.0269(12) 0.0319(13) -0.0050(9) 0.0066(10) -0.0011(8)
C10 0.0472(17) 0.0450(16) 0.0256(13) 0.0051(12) 0.0078(13) 0.0035(14)
C11 0.0230(11) 0.0309(11) 0.0253(11) -0.0010(10) 0.0140(10) -0.0031(9)
C12 0.0298(12) 0.0212(10) 0.0308(12) 0.0035(9) 0.0211(11) 0.0036(9)
C13 0.0319(12) 0.0229(10) 0.0282(12) 0.0028(9) 0.0182(10) 0.0025(10)
C14 0.064(2) 0.0487(17) 0.062(2) 0.0142(15) 0.0538(18) 0.0222(15)
C15 0.046(2) 0.0361(18) 0.046(2) -0.0093(16) 0.0404(19) -0.0061(16)
C15B 0.046(2) 0.0361(18) 0.046(2) -0.0093(16) 0.0404(19) -0.0061(16)
C16 0.0668(19) 0.0344(13) 0.0389(15) 0.0041(12) 0.0411(16) -0.0028(13)
O1 0.0393(10) 0.0385(10) 0.0414(11) 0.0171(9) 0.0192(9) 0.0026(9)
O2 0.0232(9) 0.0385(9) 0.0420(10) 0.0054(8) 0.0186(8) 0.0030(7)
O3 0.0615(13) 0.0278(9) 0.0400(10) -0.0107(8) 0.0323(10) -0.0097(9)
Cr1 0.01883(16) 0.02088(16) 0.01863(17) -0.00024(13) 0.01196(14) -0.00014(13)
Pd1 0.02381(8) 0.02061(8) 0.02186(8) 0.00128(7) 0.01568(7) 0.00064(7)

loop_
_atom_type_symbol
_atom_type_description
_atom_type_scat_dispersion_real
_atom_type_scat_dispersion_imag
_atom_type_scat_source
C C 0.0033 0.0016 'International Tables Vol C Tables 4.2.6.8 and 6.1.1.4'
H H 0.0000 0.0000 'International Tables Vol C Tables 4.2.6.8 and 6.1.1.4'
O O 0.0106 0.0060 'International Tables Vol C Tables 4.2.6.8 and 6.1.1.4'
Cr Cr 0.3209 0.6236 'International Tables Vol C Tables 4.2.6.8 and 6.1.1.4'
Pd Pd -0.9988 1.0072 'International Tables Vol C Tables 4.2.6.8 and 6.1.1.4'

loop_
_geom_angle_atom_site_label_1
_geom_angle_atom_site_label_2
_geom_angle_atom_site_label_3
_geom_angle
C2 C1 C9 133.3(2)
C2 C1 C6 119.6(2)
C9 C1 C6 107.0(2)
C2 C1 Cr1 69.94(13)
C9 C1 Cr1 130.67(16)
C6 C1 Cr1 68.82(11)
C3 C2 C1 119.7(2)
C3 C2 Cr1 69.10(13)
C1 C2 Cr1 74.85(12)
C3 C2 H2 120.1
C1 C2 H2 120.1
Cr1 C2 H2 128.0
C2 C3 C4 120.8(2)
C2 C3 Cr1 74.69(13)
C4 C3 Cr1 71.62(12)
C2 C3 H3 119.6
C4 C3 H3 119.6
Cr1 C3 H3 125.9
C5 C4 C3 120.8(2)
C5 C4 Cr1 72.44(12)
C3 C4 Cr1 71.09(13)
C5 C4 H4 119.6
C3 C4 H4 119.6
Cr1 C4 H4 129.3
C4 C5 C6 119.6(2)
C4 C5 Cr1 71.17(13)
C6 C5 Cr1 73.05(12)
C4 C5 H5 120.2
C6 C5 H5 120.2
Cr1 C5 H5 127.6
C5 C6 C7 133.11(19)
C5 C6 C1 119.06(19)
C7 C6 C1 107.82(18)
C5 C6 Cr1 70.20(12)
C7 C6 Cr1 125.40(14)
C1 C6 Cr1 74.38(12)
C5 C6 Pd1 104.91(13)
C7 C6 Pd1 58.25(11)
C1 C6 Pd1 106.04(13)
Cr1 C6 Pd1 68.60(5)
C6 C7 C8 105.62(19)
C6 C7 Pd1 87.83(12)
C8 C7 Pd1 104.65(14)
C6 C7 H7 118.0
C8 C7 H7 118.0
Pd1 C7 H7 118.0
C9 C8 C7 110.2(2)
C9 C8 C10 127.0(2)
C7 C8 C10 122.8(2)
C8 C9 C1 109.0(2)
C8 C9 H9 125.5
C1 C9 H9 125.5
C8 C10 H10A 109.5
C8 C10 H10B 109.5
H10A C10 H10B 109.5
C8 C10 H10C 109.5
H10A C10 H10C 109.5
H10B C10 H10C 109.5
O1 C11 Cr1 178.3(2)
O2 C12 Cr1 173.6(2)
O3 C13 Cr1 171.8(2)
O3 C13 Pd1 112.88(17)
Cr1 C13 Pd1 75.20(8)
C15B C14 Pd1 75.1(4)
C15 C14 Pd1 68.35(17)
C15B C14 H14A 83.1
C15 C14 H14A 120.0
Pd1 C14 H14A 73.9
C15B C14 H14B 147.7
C15 C14 H14B 120.0
Pd1 C14 H14B 130.2
H14A C14 H14B 120.0
C16 C15 C14 125.7(3)
C16 C15 Pd1 73.33(18)
C14 C15 Pd1 73.98(17)
C16 C15 H15 116.6
C14 C15 H15 116.6
Pd1 C15 H15 116.6
C14 C15B C16 132.9(7)
C14 C15B Pd1 73.6(4)
C16 C15B Pd1 68.6(3)
C14 C15B H15B 109.1
C16 C15B H15B 109.1
Pd1 C15B H15B 109.1
C15 C16 Pd1 70.23(17)
C15B C16 Pd1 72.3(3)
C15 C16 H16A 120.0
C15B C16 H16A 83.9
Pd1 C16 H16A 72.8
C15 C16 H16B 120.0
C15B C16 H16B 149.9
Pd1 C16 H16B 129.3
H16A C16 H16B 120.0
C12 Cr1 C11 85.44(10)
C12 Cr1 C13 99.37(10)
C11 Cr1 C13 83.06(10)
C12 Cr1 C3 129.14(10)
C11 Cr1 C3 87.91(10)
C13 Cr1 C3 129.72(10)
C12 Cr1 C4 96.83(9)
C11 Cr1 C4 104.66(10)
C13 Cr1 C4 162.58(10)
C3 Cr1 C4 37.29(9)
C12 Cr1 C5 86.34(9)
C11 Cr1 C5 138.37(9)
C13 Cr1 C5 138.56(9)
C3 Cr1 C5 66.60(8)
C4 Cr1 C5 36.39(8)
C12 Cr1 C6 105.78(9)
C11 Cr1 C6 165.52(9)
C13 Cr1 C6 103.61(9)
C3 Cr1 C6 77.93(8)
C4 Cr1 C6 65.53(8)
C5 Cr1 C6 36.75(7)
C12 Cr1 C2 162.49(9)
C11 Cr1 C2 100.89(9)
C13 Cr1 C2 97.61(9)
C3 Cr1 C2 36.21(9)
C4 Cr1 C2 65.84(8)
C5 Cr1 C2 78.07(8)
C6 Cr1 C2 65.77(8)
C12 Cr1 C1 141.71(9)
C11 Cr1 C1 132.85(9)
C13 Cr1 C1 87.08(9)
C3 Cr1 C1 64.11(9)
C4 Cr1 C1 76.20(8)
C5 Cr1 C1 65.58(8)
C6 Cr1 C1 36.79(7)
C2 Cr1 C1 35.21(8)
C12 Cr1 Pd1 69.56(7)
C11 Cr1 Pd1 133.01(7)
C13 Cr1 Pd1 63.71(7)
C3 Cr1 Pd1 138.74(7)
C4 Cr1 Pd1 116.98(6)
C5 Cr1 Pd1 80.66(6)
C6 Cr1 Pd1 60.89(5)
C2 Cr1 Pd1 114.96(6)
C1 Cr1 Pd1 80.15(6)
C15 Pd1 C16 36.44(13)
C15 Pd1 C14 37.67(13)
C16 Pd1 C14 67.93(11)
C15 Pd1 C7 127.82(12)
C16 Pd1 C7 97.27(10)
C14 Pd1 C7 165.00(10)
C15 Pd1 C15B 26.0(2)
C16 Pd1 C15B 39.1(3)
C14 Pd1 C15B 31.3(3)
C7 Pd1 C15B 135.0(3)
C15 Pd1 C13 126.27(12)
C16 Pd1 C13 134.73(9)
C14 Pd1 C13 89.92(10)
C7 Pd1 C13 102.91(8)
C15B Pd1 C13 105.2(2)
C15 Pd1 C6 153.96(11)
C16 Pd1 C6 130.96(9)
C14 Pd1 C6 160.23(9)
C7 Pd1 C6 33.92(7)
C15B Pd1 C6 168.4(3)
C13 Pd1 C6 79.20(7)
C15 Pd1 Cr1 144.53(11)
C16 Pd1 Cr1 175.72(8)
C14 Pd1 Cr1 111.16(8)
C7 Pd1 Cr1 83.78(6)
C15B Pd1 Cr1 138.8(2)
C13 Pd1 Cr1 41.09(5)
C6 Pd1 Cr1 50.50(5)

loop_
_geom_bond_atom_site_label_1
_geom_bond_atom_site_label_2
_geom_bond_distance
C1 C2 1.403(3)
C1 C9 1.431(3)
C1 C6 1.460(3)
C1 Cr1 2.348(2)
C2 C3 1.399(3)
C2 Cr1 2.285(2)
C2 H2 0.9500
C3 C4 1.417(3)
C3 Cr1 2.213(2)
C3 H3 0.9500
C4 C5 1.391(3)
C4 Cr1 2.220(2)
C4 H4 0.9500
C5 C6 1.422(3)
C5 Cr1 2.236(2)
C5 H5 0.9500
C6 C7 1.438(3)
C6 Cr1 2.274(2)
C6 Pd1 2.574(2)
C7 C8 1.457(3)
C7 Pd1 2.191(2)
C7 H7 1.0000
C8 C9 1.372(3)
C8 C10 1.505(3)
C9 H9 0.9500
C10 H10A 0.9800
C10 H10B 0.9800
C10 H10C 0.9800
C11 O1 1.150(3)
C11 Cr1 1.844(2)
C12 O2 1.166(3)
C12 Cr1 1.841(2)
C13 O3 1.152(3)
C13 Cr1 1.865(2)
C13 Pd1 2.544(2)
C14 C15B 1.180(10)
C14 C15 1.385(5)
C14 Pd1 2.178(3)
C14 H14A 0.9500
C14 H14B 0.9500
C15 C16 1.329(5)
C15 Pd1 2.106(3)
C15 H15 1.0000
C15B C16 1.452(10)
C15B Pd1 2.195(7)
C15B H15B 1.0000
C16 Pd1 2.144(2)
C16 H16A 0.9500
C16 H16B 0.9500
Cr1 Pd1 2.7432(4)

loop_
_geom_torsion_atom_site_label_1
_geom_torsion_atom_site_label_2
_geom_torsion_atom_site_label_3
_geom_torsion_atom_site_label_4
_geom_torsion
C9 C1 C2 C3 177.9(2)
C6 C1 C2 C3 -5.1(3)
Cr1 C1 C2 C3 -54.52(19)
C9 C1 C2 Cr1 -127.5(3)
C6 C1 C2 Cr1 49.44(17)
C1 C2 C3 C4 0.2(3)
Cr1 C2 C3 C4 -57.08(19)
C1 C2 C3 Cr1 57.29(19)
C2 C3 C4 C5 3.7(3)
Cr1 C3 C4 C5 -54.84(19)
C2 C3 C4 Cr1 58.6(2)
C3 C4 C5 C6 -2.5(3)
Cr1 C4 C5 C6 -56.75(18)
C3 C4 C5 Cr1 54.21(19)
C4 C5 C6 C7 176.3(2)
Cr1 C5 C6 C7 120.4(2)
C4 C5 C6 C1 -2.3(3)
Cr1 C5 C6 C1 -58.17(17)
C4 C5 C6 Cr1 55.84(18)
C4 C5 C6 Pd1 116.03(18)
Cr1 C5 C6 Pd1 60.19(8)
C2 C1 C6 C5 6.2(3)
C9 C1 C6 C5 -176.13(19)
Cr1 C1 C6 C5 56.10(16)
C2 C1 C6 C7 -172.75(19)
C9 C1 C6 C7 5.0(2)
Cr1 C1 C6 C7 -122.81(15)
C2 C1 C6 Cr1 -49.94(18)
C9 C1 C6 Cr1 127.77(16)
C2 C1 C6 Pd1 -111.61(19)
C9 C1 C6 Pd1 66.09(18)
Cr1 C1 C6 Pd1 -61.67(8)
C5 C6 C7 C8 174.9(2)
C1 C6 C7 C8 -6.4(2)
Cr1 C6 C7 C8 -89.6(2)
Pd1 C6 C7 C8 -104.61(16)
C5 C6 C7 Pd1 -80.5(2)
C1 C6 C7 Pd1 98.18(15)
Cr1 C6 C7 Pd1 14.98(16)
C6 C7 C8 C9 5.8(2)
Pd1 C7 C8 C9 -86.1(2)
C6 C7 C8 C10 -174.2(2)
Pd1 C7 C8 C10 93.9(2)
C7 C8 C9 C1 -2.8(3)
C10 C8 C9 C1 177.2(2)
C2 C1 C9 C8 175.9(2)
C6 C1 C9 C8 -1.4(2)
Cr1 C1 C9 C8 75.0(2)
C15B C14 C15 C16 -35.9(6)
Pd1 C14 C15 C16 55.0(3)
C15B C14 C15 Pd1 -91.0(6)
C15 C14 C15B C16 36.6(7)
Pd1 C14 C15B C16 -37.5(8)
C15 C14 C15B Pd1 74.1(4)
C14 C15 C16 C15B 30.4(5)
Pd1 C15 C16 C15B 85.7(5)
C14 C15 C16 Pd1 -55.3(3)
C14 C15B C16 C15 -41.2(8)
Pd1 C15B C16 C15 -80.0(4)
C14 C15B C16 Pd1 38.8(8)
Pd1 C13 Cr1 C12 61.55(8)
Pd1 C13 Cr1 C11 145.74(8)
Pd1 C13 Cr1 C3 -132.81(10)
Pd1 C13 Cr1 C4 -96.6(3)
Pd1 C13 Cr1 C5 -33.56(14)
Pd1 C13 Cr1 C6 -47.32(7)
Pd1 C13 Cr1 C2 -114.13(7)
Pd1 C13 Cr1 C1 -80.46(7)
C2 C3 Cr1 C12 -165.89(14)
C4 C3 Cr1 C12 -35.36(19)
C2 C3 Cr1 C11 111.70(15)
C4 C3 Cr1 C11 -117.76(15)
C2 C3 Cr1 C13 32.51(19)
C4 C3 Cr1 C13 163.04(14)
C2 C3 Cr1 C4 -130.5(2)
C2 C3 Cr1 C5 -102.11(15)
C4 C3 Cr1 C5 28.42(14)
C2 C3 Cr1 C6 -65.26(14)
C4 C3 Cr1 C6 65.27(14)
C4 C3 Cr1 C2 130.5(2)
C2 C3 Cr1 C1 -29.02(13)
C4 C3 Cr1 C1 101.52(15)
C2 C3 Cr1 Pd1 -61.72(17)
C4 C3 Cr1 Pd1 68.81(17)
C5 C4 Cr1 C12 -74.29(14)
C3 C4 Cr1 C12 153.13(15)
C5 C4 Cr1 C11 -161.34(13)
C3 C4 Cr1 C11 66.07(16)
C5 C4 Cr1 C13 84.0(3)
C3 C4 Cr1 C13 -48.5(4)
C5 C4 Cr1 C3 132.6(2)
C3 C4 Cr1 C5 -132.6(2)
C5 C4 Cr1 C6 29.97(12)
C3 C4 Cr1 C6 -102.61(15)
C5 C4 Cr1 C2 103.11(15)
C3 C4 Cr1 C2 -29.48(14)
C5 C4 Cr1 C1 67.39(13)
C3 C4 Cr1 C1 -65.19(14)
C5 C4 Cr1 Pd1 -3.79(14)
C3 C4 Cr1 Pd1 -136.37(13)
C4 C5 Cr1 C12 106.71(14)
C6 C5 Cr1 C12 -122.75(13)
C4 C5 Cr1 C11 27.77(19)
C6 C5 Cr1 C11 158.31(14)
C4 C5 Cr1 C13 -153.27(15)
C6 C5 Cr1 C13 -22.72(19)
C4 C5 Cr1 C3 -29.08(13)
C6 C5 Cr1 C3 101.46(13)
C6 C5 Cr1 C4 130.54(18)
C4 C5 Cr1 C6 -130.54(18)
C4 C5 Cr1 C2 -65.26(14)
C6 C5 Cr1 C2 65.28(13)
C4 C5 Cr1 C1 -100.06(14)
C6 C5 Cr1 C1 30.48(12)
C4 C5 Cr1 Pd1 176.58(13)
C6 C5 Cr1 Pd1 -52.88(11)
C5 C6 Cr1 C12 60.72(14)
C7 C6 Cr1 C12 -68.72(19)
C1 C6 Cr1 C12 -169.74(13)
Pd1 C6 Cr1 C12 -55.06(8)
C5 C6 Cr1 C11 -79.1(4)
C7 C6 Cr1 C11 151.5(3)
C1 C6 Cr1 C11 50.4(4)
Pd1 C6 Cr1 C11 165.1(3)
C5 C6 Cr1 C13 164.75(13)
C7 C6 Cr1 C13 35.31(19)
C1 C6 Cr1 C13 -65.71(14)
Pd1 C6 Cr1 C13 48.97(8)
C5 C6 Cr1 C3 -66.89(13)
C7 C6 Cr1 C3 163.67(19)
C1 C6 Cr1 C3 62.65(13)
Pd1 C6 Cr1 C3 177.33(8)
C5 C6 Cr1 C4 -29.69(12)
C7 C6 Cr1 C4 -159.1(2)
C1 C6 Cr1 C4 99.85(14)
Pd1 C6 Cr1 C4 -145.47(8)
C7 C6 Cr1 C5 -129.4(2)
C1 C6 Cr1 C5 129.54(18)
Pd1 C6 Cr1 C5 -115.78(12)
C5 C6 Cr1 C2 -102.93(14)
C7 C6 Cr1 C2 127.63(19)
C1 C6 Cr1 C2 26.61(12)
Pd1 C6 Cr1 C2 141.29(8)
C5 C6 Cr1 C1 -129.54(18)
C7 C6 Cr1 C1 101.0(2)
Pd1 C6 Cr1 C1 114.68(12)
C5 C6 Cr1 Pd1 115.78(12)
C7 C6 Cr1 Pd1 -13.66(15)
C1 C6 Cr1 Pd1 -114.68(12)
C3 C2 Cr1 C12 38.9(4)
C1 C2 Cr1 C12 -91.9(3)
C3 C2 Cr1 C11 -71.00(15)
C1 C2 Cr1 C11 158.18(14)
C3 C2 Cr1 C13 -155.35(15)
C1 C2 Cr1 C13 73.83(14)
C1 C2 Cr1 C3 -130.8(2)
C3 C2 Cr1 C4 30.31(14)
C1 C2 Cr1 C4 -100.50(15)
C3 C2 Cr1 C5 66.51(14)
C1 C2 Cr1 C5 -64.31(13)
C3 C2 Cr1 C6 103.09(15)
C1 C2 Cr1 C6 -27.72(12)
C3 C2 Cr1 C1 130.8(2)
C3 C2 Cr1 Pd1 140.16(13)
C1 C2 Cr1 Pd1 9.35(14)
C2 C1 Cr1 C12 150.96(16)
C9 C1 Cr1 C12 -78.5(2)
C6 C1 Cr1 C12 16.1(2)
C2 C1 Cr1 C11 -29.85(19)
C9 C1 Cr1 C11 100.7(2)
C6 C1 Cr1 C11 -164.76(14)
C2 C1 Cr1 C13 -107.59(14)
C9 C1 Cr1 C13 22.9(2)
C6 C1 Cr1 C13 117.50(13)
C2 C1 Cr1 C3 29.80(13)
C9 C1 Cr1 C3 160.3(2)
C6 C1 Cr1 C3 -105.11(14)
C2 C1 Cr1 C4 67.48(14)
C9 C1 Cr1 C4 -162.0(2)
C6 C1 Cr1 C4 -67.43(13)
C2 C1 Cr1 C5 104.46(14)
C9 C1 Cr1 C5 -125.0(2)
C6 C1 Cr1 C5 -30.45(12)
C2 C1 Cr1 C6 134.91(19)
C9 C1 Cr1 C6 -94.6(2)
C9 C1 Cr1 C2 130.5(3)
C6 C1 Cr1 C2 -134.91(19)
C2 C1 Cr1 Pd1 -171.41(13)
C9 C1 Cr1 Pd1 -40.9(2)
C6 C1 Cr1 Pd1 53.68(11)
C14 C15 Pd1 C16 136.0(3)
C16 C15 Pd1 C14 -136.0(3)
C16 C15 Pd1 C7 38.6(3)
C14 C15 Pd1 C7 174.57(18)
C16 C15 Pd1 C15B -78.2(7)
C14 C15 Pd1 C15B 57.8(6)
C16 C15 Pd1 C13 -118.41(19)
C14 C15 Pd1 C13 17.6(3)
C16 C15 Pd1 C6 75.0(3)
C14 C15 Pd1 C6 -149.0(2)
C16 C15 Pd1 Cr1 -172.89(13)
C14 C15 Pd1 Cr1 -36.9(3)
C15B C16 Pd1 C15 -42.9(4)
C15 C16 Pd1 C14 27.3(2)
C15B C16 Pd1 C14 -15.6(4)
C15 C16 Pd1 C7 -150.2(2)
C15B C16 Pd1 C7 166.9(4)
C15 C16 Pd1 C15B 42.9(4)
C15 C16 Pd1 C13 93.5(2)
C15B C16 Pd1 C13 50.6(4)
C15 C16 Pd1 C6 -145.83(19)
C15B C16 Pd1 C6 171.3(4)
C15B C14 Pd1 C15 45.5(5)
C15B C14 Pd1 C16 19.0(5)
C15 C14 Pd1 C16 -26.4(2)
C15B C14 Pd1 C7 28.7(7)
C15 C14 Pd1 C7 -16.8(6)
C15 C14 Pd1 C15B -45.5(5)
C15B C14 Pd1 C13 -120.5(5)
C15 C14 Pd1 C13 -165.9(2)
C15B C14 Pd1 C6 -176.5(5)
C15 C14 Pd1 C6 138.0(3)
C15B C14 Pd1 Cr1 -156.5(5)
C15 C14 Pd1 Cr1 158.1(2)
C6 C7 Pd1 C15 152.13(17)
C8 C7 Pd1 C15 -102.3(2)
C6 C7 Pd1 C16 174.06(14)
C8 C7 Pd1 C16 -80.36(17)
C6 C7 Pd1 C14 165.0(4)
C8 C7 Pd1 C14 -89.4(5)
C6 C7 Pd1 C15B -174.3(4)
C8 C7 Pd1 C15B -68.7(4)
C6 C7 Pd1 C13 -46.72(13)
C8 C7 Pd1 C13 58.86(16)
C8 C7 Pd1 C6 105.6(2)
C6 C7 Pd1 Cr1 -10.12(11)
C8 C7 Pd1 Cr1 95.46(15)
C14 C15B Pd1 C15 -84.1(7)
C16 C15B Pd1 C15 67.3(6)
C14 C15B Pd1 C16 -151.4(7)
C16 C15B Pd1 C14 151.4(7)
C14 C15B Pd1 C7 -169.9(3)
C16 C15B Pd1 C7 -18.5(6)
C14 C15B Pd1 C13 63.3(5)
C16 C15B Pd1 C13 -145.3(3)
C14 C15B Pd1 C6 174.2(8)
C16 C15B Pd1 C6 -34.4(14)
C14 C15B Pd1 Cr1 34.4(7)
C16 C15B Pd1 Cr1 -174.20(14)
O3 C13 Pd1 C15 47.5(3)
Cr1 C13 Pd1 C15 -134.06(15)
O3 C13 Pd1 C16 0.2(3)
Cr1 C13 Pd1 C16 178.60(12)
O3 C13 Pd1 C14 58.1(2)
Cr1 C13 Pd1 C14 -123.43(11)
O3 C13 Pd1 C7 -114.0(2)
Cr1 C13 Pd1 C7 64.40(9)
O3 C13 Pd1 C15B 30.5(3)
Cr1 C13 Pd1 C15B -151.1(3)
O3 C13 Pd1 C6 -138.5(2)
Cr1 C13 Pd1 C6 39.97(7)
O3 C13 Pd1 Cr1 -178.4(2)
C5 C6 Pd1 C15 74.6(3)
C7 C6 Pd1 C15 -57.3(3)
C1 C6 Pd1 C15 -158.6(3)
Cr1 C6 Pd1 C15 135.8(3)
C5 C6 Pd1 C16 124.02(17)
C7 C6 Pd1 C16 -7.81(18)
C1 C6 Pd1 C16 -109.15(17)
Cr1 C6 Pd1 C16 -174.73(11)
C5 C6 Pd1 C14 -36.8(3)
C7 C6 Pd1 C14 -168.6(3)
C1 C6 Pd1 C14 90.0(3)
Cr1 C6 Pd1 C14 24.5(3)
C5 C6 Pd1 C7 131.8(2)
C1 C6 Pd1 C7 -101.34(19)
Cr1 C6 Pd1 C7 -166.92(15)
C5 C6 Pd1 C15B 152.2(12)
C7 C6 Pd1 C15B 20.3(12)
C1 C6 Pd1 C15B -81.0(12)
Cr1 C6 Pd1 C15B -146.6(12)
C5 C6 Pd1 C13 -94.43(14)
C7 C6 Pd1 C13 133.74(14)
C1 C6 Pd1 C13 32.40(14)
Cr1 C6 Pd1 C13 -33.18(6)
C5 C6 Pd1 Cr1 -61.25(13)
C7 C6 Pd1 Cr1 166.92(15)
C1 C6 Pd1 Cr1 65.58(13)
C12 Cr1 Pd1 C15 -25.5(2)
C11 Cr1 Pd1 C15 36.9(2)
C13 Cr1 Pd1 C15 86.7(2)
C3 Cr1 Pd1 C15 -152.1(2)
C4 Cr1 Pd1 C15 -112.81(19)
C5 Cr1 Pd1 C15 -115.09(19)
C6 Cr1 Pd1 C15 -148.18(19)
C2 Cr1 Pd1 C15 172.84(19)
C1 Cr1 Pd1 C15 178.29(19)
C12 Cr1 Pd1 C14 -48.70(13)
C11 Cr1 Pd1 C14 13.67(14)
C13 Cr1 Pd1 C14 63.50(13)
C3 Cr1 Pd1 C14 -175.32(14)
C4 Cr1 Pd1 C14 -135.99(12)
C5 Cr1 Pd1 C14 -138.26(12)
C6 Cr1 Pd1 C14 -171.36(12)
C2 Cr1 Pd1 C14 149.66(12)
C1 Cr1 Pd1 C14 155.11(12)
C12 Cr1 Pd1 C7 129.96(9)
C11 Cr1 Pd1 C7 -167.67(11)
C13 Cr1 Pd1 C7 -117.84(10)
C3 Cr1 Pd1 C7 3.34(12)
C4 Cr1 Pd1 C7 42.67(9)
C5 Cr1 Pd1 C7 40.40(8)
C6 Cr1 Pd1 C7 7.30(8)
C2 Cr1 Pd1 C7 -31.68(9)
C1 Cr1 Pd1 C7 -26.23(8)
C12 Cr1 Pd1 C15B -67.1(4)
C11 Cr1 Pd1 C15B -4.7(4)
C13 Cr1 Pd1 C15B 45.1(4)
C3 Cr1 Pd1 C15B 166.3(4)
C4 Cr1 Pd1 C15B -154.3(4)
C5 Cr1 Pd1 C15B -156.6(4)
C6 Cr1 Pd1 C15B 170.3(4)
C2 Cr1 Pd1 C15B 131.3(4)
C1 Cr1 Pd1 C15B 136.8(4)
C12 Cr1 Pd1 C13 -112.20(11)
C11 Cr1 Pd1 C13 -49.83(12)
C3 Cr1 Pd1 C13 121.18(13)
C4 Cr1 Pd1 C13 160.51(11)
C5 Cr1 Pd1 C13 158.24(10)
C6 Cr1 Pd1 C13 125.14(10)
C2 Cr1 Pd1 C13 86.16(10)
C1 Cr1 Pd1 C13 91.61(10)
C12 Cr1 Pd1 C6 122.66(9)
C11 Cr1 Pd1 C6 -174.97(11)
C13 Cr1 Pd1 C6 -125.14(10)
C3 Cr1 Pd1 C6 -3.96(11)
C4 Cr1 Pd1 C6 35.37(9)
C5 Cr1 Pd1 C6 33.10(8)
C2 Cr1 Pd1 C6 -38.98(9)
C1 Cr1 Pd1 C6 -33.53(8)
